data_7029070
loop_
_publ_author_name
'M\"ugge, Carolin'
'Liu, Ruiqi'
'G\"orls, Helmar'
'Gabbiani, Chiara'
'Michelucci, Elena'
'R\"udiger, Nadine'
'Clement, Joachim H.'
'Messori, Luigi'
'Weigand, Wolfgang'

_publ_section_title
;
 Novel platinum(ii) compounds with O,S bidentate ligands: synthesis,
 characterization, antiproliferative properties and biomolecular
 interactions.
;
_journal_issue 8
_journal_name_full 'Dalton transactions (Cambridge, England : 2003)'
_journal_page_first 3072
_journal_page_last 3086
_journal_paper_doi 10.1039/c3dt52284a
_journal_volume 43
_journal_year 2014
_chemical_formula_moiety 'C20 H18 O2 Pt S4'
_chemical_formula_sum 'C20 H18 O2 Pt S4'
_chemical_formula_weight 613.67
_space_group_IT_number 14
_symmetry_cell_setting monoclinic
_symmetry_space_group_name_Hall '-P 2ybc'
_symmetry_space_group_name_H-M 'P 1 21/c 1'
_atom_sites_solution_hydrogens geom
_atom_sites_solution_primary direct
_atom_sites_solution_secondary difmap
_audit_creation_method SHELXL-97
_cell_angle_alpha 90.00
_cell_angle_beta 103.774(3)
_cell_angle_gamma 90.00
_cell_formula_units_Z 4
_cell_length_a 9.2471(4)
_cell_length_b 22.4832(9)
_cell_length_c 10.1091(5)
_cell_measurement_temperature 183(2)
_cell_volume 2041.29(16)
_computing_cell_refinement DENZO
_computing_data_collection COLLECT
_computing_data_reduction DENZO
_computing_molecular_graphics SHELXTL/PC
_computing_publication_material SHELXL-97
_computing_structure_refinement 'SHELXL-97 (Sheldrick, 1997)'
_computing_structure_solution 'SHELXS-97 (Sheldrick, 1990)'
_diffrn_ambient_temperature 183(2)
_diffrn_measured_fraction_theta_full 0.993
_diffrn_measured_fraction_theta_max 0.993
_diffrn_measurement_device_type KappaCCD
_diffrn_measurement_method 'phi- + omega-scan'
_diffrn_radiation_monochromator graphite
_diffrn_radiation_source 'fine-focus sealed tube'
_diffrn_radiation_type MoK\a
_diffrn_radiation_wavelength 0.71073
_diffrn_reflns_av_R_equivalents 0.0772
_diffrn_reflns_av_sigmaI/netI 0.0741
_diffrn_reflns_limit_h_max 11
_diffrn_reflns_limit_h_min -12
_diffrn_reflns_limit_k_max 29
_diffrn_reflns_limit_k_min -23
_diffrn_reflns_limit_l_max 13
_diffrn_reflns_limit_l_min -12
_diffrn_reflns_number 19736
_diffrn_reflns_theta_full 27.54
_diffrn_reflns_theta_max 27.54
_diffrn_reflns_theta_min 1.81
_exptl_absorpt_coefficient_mu 7.296
_exptl_absorpt_correction_T_max 0.3365
_exptl_absorpt_correction_T_min 0.2637
_exptl_absorpt_correction_type multi-scan
_exptl_absorpt_process_details
;
[SORTAV, R.H. Blessing, J. Applied Cryst. 1997, 30, 421-426]
;
_exptl_crystal_colour red
_exptl_crystal_density_diffrn 1.997
_exptl_crystal_density_method 'not measured'
_exptl_crystal_description prism
_exptl_crystal_F_000 1184
_exptl_crystal_size_max 0.12
_exptl_crystal_size_mid 0.08
_exptl_crystal_size_min 0.04
_refine_diff_density_max 1.677
_refine_diff_density_min -1.818
_refine_diff_density_rms 0.245
_refine_ls_extinction_method none
_refine_ls_goodness_of_fit_ref 1.117
_refine_ls_hydrogen_treatment constr
_refine_ls_matrix_type full
_refine_ls_number_parameters 246
_refine_ls_number_reflns 4669
_refine_ls_number_restraints 0
_refine_ls_restrained_S_all 1.117
_refine_ls_R_factor_all 0.0846
_refine_ls_R_factor_gt 0.0435
_refine_ls_shift/su_max 0.000
_refine_ls_shift/su_mean 0.000
_refine_ls_structure_factor_coef Fsqd
_refine_ls_weighting_details 'calc w=1/[\s^2^(Fo^2^)+(0.0338P)^2^+2.6544P] where P=(Fo^2^+2Fc^2^)/3'
_refine_ls_weighting_scheme calc
_refine_ls_wR_factor_gt 0.0828
_refine_ls_wR_factor_ref 0.0929
_reflns_number_gt 3261
_reflns_number_total 4669
_reflns_threshold_expression >2sigma(I)
_cod_data_source_file c3dt52284a.txt
_cod_data_source_block FO3796
_cod_original_sg_symbol_H-M 'P 21/c'
_cod_database_code 7029070

loop_
_symmetry_equiv_pos_as_xyz
'x, y, z'
'-x, y+1/2, -z+1/2'
'-x, -y, -z'
'x, -y-1/2, z-1/2'

loop_
_atom_site_label
_atom_site_type_symbol
_atom_site_fract_x
_atom_site_fract_y
_atom_site_fract_z
_atom_site_U_iso_or_equiv
_atom_site_adp_type
_atom_site_occupancy
_atom_site_symmetry_multiplicity
_atom_site_calc_flag
_atom_site_refinement_flags
Pt1 Pt 0.32358(3) 0.012528(13) 0.39088(3) 0.02945(10) Uani 1 1 d .
S1 S 0.4211(2) 0.09855(8) 0.34361(17) 0.0337(4) Uani 1 1 d .
S2 S 0.4913(2) 0.21854(9) 0.45944(19) 0.0363(4) Uani 1 1 d .
S3 S 0.3682(2) -0.02396(8) 0.19909(17) 0.0334(4) Uani 1 1 d .
S4 S 0.2968(2) -0.12838(9) 0.01976(19) 0.0396(5) Uani 1 1 d .
O1 O 0.2700(5) 0.0404(2) 0.5629(5) 0.0329(11) Uani 1 1 d .
O2 O 0.2298(5) -0.0616(2) 0.4433(4) 0.0330(12) Uani 1 1 d .
C1 C 0.2859(8) 0.1319(3) 0.8562(6) 0.0307(16) Uani 1 1 d .
H1A H 0.3591 0.1605 0.8489 0.037 Uiso 1 1 calc R
C2 C 0.2301(8) 0.1307(4) 0.9717(7) 0.0383(18) Uani 1 1 d .
H2A H 0.2637 0.1590 1.0420 0.046 Uiso 1 1 calc R
C3 C 0.1259(8) 0.0887(4) 0.9851(7) 0.0374(18) Uani 1 1 d .
H3A H 0.0899 0.0871 1.0656 0.045 Uiso 1 1 calc R
C4 C 0.0750(8) 0.0495(4) 0.8817(7) 0.0401(19) Uani 1 1 d .
H4A H 0.0011 0.0213 0.8895 0.048 Uiso 1 1 calc R
C5 C 0.1288(7) 0.0502(3) 0.7671(7) 0.0310(16) Uani 1 1 d .
H5A H 0.0927 0.0221 0.6969 0.037 Uiso 1 1 calc R
C6 C 0.2363(7) 0.0918(3) 0.7515(6) 0.0282(15) Uani 1 1 d .
C7 C 0.2936(7) 0.0899(3) 0.6258(6) 0.0267(15) Uani 1 1 d .
C8 C 0.3651(8) 0.1392(3) 0.5865(7) 0.0310(16) Uani 1 1 d .
H8A H 0.3778 0.1721 0.6474 0.037 Uiso 1 1 calc R
C9 C 0.4199(7) 0.1473(3) 0.4720(6) 0.0289(16) Uani 1 1 d .
C10 C 0.5630(9) 0.2172(4) 0.3095(7) 0.0393(19) Uani 1 1 d .
H10A H 0.6051 0.2562 0.2968 0.059 Uiso 1 1 calc R
H10B H 0.4822 0.2078 0.2300 0.059 Uiso 1 1 calc R
H10C H 0.6407 0.1867 0.3196 0.059 Uiso 1 1 calc R
C11 C 0.0573(8) -0.1297(3) 0.5580(7) 0.0326(17) Uani 1 1 d .
H11A H 0.0707 -0.0888 0.5814 0.039 Uiso 1 1 calc R
C12 C -0.0217(8) -0.1660(4) 0.6274(7) 0.0407(19) Uani 1 1 d .
H12A H -0.0629 -0.1497 0.6970 0.049 Uiso 1 1 calc R
C13 C -0.0404(8) -0.2254(4) 0.5958(8) 0.043(2) Uani 1 1 d .
H13A H -0.0937 -0.2503 0.6435 0.051 Uiso 1 1 calc R
C14 C 0.0196(8) -0.2483(4) 0.4932(7) 0.043(2) Uani 1 1 d .
H14A H 0.0058 -0.2891 0.4694 0.052 Uiso 1 1 calc R
C15 C 0.0993(8) -0.2125(3) 0.4252(7) 0.0351(17) Uani 1 1 d .
H15A H 0.1426 -0.2290 0.3572 0.042 Uiso 1 1 calc R
C16 C 0.1163(7) -0.1524(3) 0.4559(6) 0.0279(15) Uani 1 1 d .
C17 C 0.1987(7) -0.1113(3) 0.3838(7) 0.0278(15) Uani 1 1 d .
C18 C 0.2237(7) -0.1264(3) 0.2563(7) 0.0292(15) Uani 1 1 d .
H18A H 0.1877 -0.1643 0.2217 0.035 Uiso 1 1 calc R
C19 C 0.2939(7) -0.0932(3) 0.1746(7) 0.0297(16) Uani 1 1 d .
C20 C 0.3750(9) -0.0750(4) -0.0757(7) 0.043(2) Uani 1 1 d .
H20A H 0.3782 -0.0920 -0.1643 0.064 Uiso 1 1 calc R
H20B H 0.4762 -0.0648 -0.0253 0.064 Uiso 1 1 calc R
H20C H 0.3134 -0.0391 -0.0897 0.064 Uiso 1 1 calc R

loop_
_atom_site_aniso_label
_atom_site_aniso_U_11
_atom_site_aniso_U_22
_atom_site_aniso_U_33
_atom_site_aniso_U_23
_atom_site_aniso_U_13
_atom_site_aniso_U_12
Pt1 0.03547(16) 0.02758(17) 0.02739(14) -0.00055(13) 0.01161(11) -0.00276(14)
S1 0.0443(11) 0.0306(11) 0.0300(9) -0.0012(8) 0.0164(8) -0.0061(8)
S2 0.0465(11) 0.0298(11) 0.0352(9) 0.0006(8) 0.0149(9) -0.0038(9)
S3 0.0411(10) 0.0333(12) 0.0296(9) -0.0007(7) 0.0161(8) -0.0032(8)
S4 0.0487(12) 0.0394(13) 0.0366(10) -0.0070(8) 0.0217(9) -0.0046(9)
O1 0.034(3) 0.032(3) 0.035(3) 0.003(2) 0.013(2) -0.005(2)
O2 0.035(3) 0.039(3) 0.027(2) -0.002(2) 0.012(2) -0.005(2)
C1 0.033(4) 0.034(5) 0.024(3) -0.001(3) 0.004(3) -0.002(3)
C2 0.038(4) 0.042(5) 0.032(4) -0.004(3) 0.003(3) 0.008(4)
C3 0.043(5) 0.045(5) 0.024(4) 0.007(3) 0.007(3) 0.015(4)
C4 0.041(4) 0.047(6) 0.034(4) 0.009(4) 0.012(4) 0.002(4)
C5 0.028(4) 0.037(5) 0.026(3) 0.004(3) 0.004(3) 0.002(3)
C6 0.029(4) 0.033(4) 0.022(3) 0.006(3) 0.007(3) 0.002(3)
C7 0.023(3) 0.027(4) 0.029(3) 0.001(3) 0.006(3) 0.001(3)
C8 0.035(4) 0.027(4) 0.030(4) -0.003(3) 0.006(3) 0.003(3)
C9 0.032(4) 0.029(4) 0.025(3) 0.000(3) 0.004(3) 0.001(3)
C10 0.051(5) 0.036(5) 0.032(4) 0.002(3) 0.011(4) -0.012(4)
C11 0.033(4) 0.037(5) 0.028(4) 0.004(3) 0.007(3) 0.003(3)
C12 0.040(4) 0.049(6) 0.036(4) 0.007(4) 0.014(4) 0.004(4)
C13 0.032(4) 0.048(6) 0.047(5) 0.016(4) 0.006(4) -0.006(4)
C14 0.046(5) 0.044(6) 0.041(4) 0.003(4) 0.015(4) -0.005(4)
C15 0.033(4) 0.036(5) 0.037(4) -0.003(3) 0.010(3) -0.001(3)
C16 0.025(4) 0.034(5) 0.025(3) 0.005(3) 0.005(3) -0.001(3)
C17 0.023(3) 0.025(4) 0.036(4) 0.000(3) 0.009(3) 0.004(3)
C18 0.035(4) 0.021(4) 0.031(3) -0.001(3) 0.006(3) -0.001(3)
C19 0.030(4) 0.028(4) 0.030(4) -0.004(3) 0.004(3) 0.005(3)
C20 0.058(5) 0.041(5) 0.035(4) -0.002(3) 0.025(4) 0.004(4)

loop_
_atom_type_symbol
_atom_type_description
_atom_type_scat_dispersion_real
_atom_type_scat_dispersion_imag
_atom_type_scat_source
C C 0.0033 0.0016 'International Tables Vol C Tables 4.2.6.8 and 6.1.1.4'
H H 0.0000 0.0000 'International Tables Vol C Tables 4.2.6.8 and 6.1.1.4'
O O 0.0106 0.0060 'International Tables Vol C Tables 4.2.6.8 and 6.1.1.4'
S S 0.1246 0.1234 'International Tables Vol C Tables 4.2.6.8 and 6.1.1.4'
Pt Pt -1.7033 8.3905 'International Tables Vol C Tables 4.2.6.8 and 6.1.1.4'

loop_
_geom_angle_atom_site_label_1
_geom_angle_atom_site_label_2
_geom_angle_atom_site_label_3
_geom_angle
O2 Pt1 O1 79.65(19)
O2 Pt1 S3 96.03(13)
O1 Pt1 S3 175.29(14)
O2 Pt1 S1 175.85(13)
O1 Pt1 S1 96.31(15)
S3 Pt1 S1 87.98(6)
C9 S1 Pt1 108.6(2)
C9 S2 C10 105.5(3)
C19 S3 Pt1 108.2(2)
C19 S4 C20 105.7(3)
C7 O1 Pt1 130.8(4)
C17 O2 Pt1 132.0(4)
C6 C1 C2 120.7(7)
C6 C1 H1A 119.6
C2 C1 H1A 119.6
C3 C2 C1 120.3(7)
C3 C2 H2A 119.8
C1 C2 H2A 119.8
C4 C3 C2 119.3(7)
C4 C3 H3A 120.3
C2 C3 H3A 120.3
C3 C4 C5 121.0(7)
C3 C4 H4A 119.5
C5 C4 H4A 119.5
C4 C5 C6 121.0(7)
C4 C5 H5A 119.5
C6 C5 H5A 119.5
C1 C6 C5 117.6(6)
C1 C6 C7 123.5(6)
C5 C6 C7 118.8(6)
O1 C7 C8 126.1(6)
O1 C7 C6 113.5(6)
C8 C7 C6 120.5(6)
C9 C8 C7 129.4(7)
C9 C8 H8A 115.3
C7 C8 H8A 115.3
C8 C9 S1 128.7(6)
C8 C9 S2 113.6(5)
S1 C9 S2 117.6(4)
S2 C10 H10A 109.5
S2 C10 H10B 109.5
H10A C10 H10B 109.5
S2 C10 H10C 109.5
H10A C10 H10C 109.5
H10B C10 H10C 109.5
C16 C11 C12 120.7(7)
C16 C11 H11A 119.7
C12 C11 H11A 119.7
C13 C12 C11 120.3(7)
C13 C12 H12A 119.8
C11 C12 H12A 119.8
C12 C13 C14 119.0(7)
C12 C13 H13A 120.5
C14 C13 H13A 120.5
C15 C14 C13 120.8(8)
C15 C14 H14A 119.6
C13 C14 H14A 119.6
C14 C15 C16 120.1(7)
C14 C15 H15A 119.9
C16 C15 H15A 119.9
C11 C16 C15 119.1(6)
C11 C16 C17 118.4(7)
C15 C16 C17 122.5(6)
O2 C17 C18 125.4(6)
O2 C17 C16 113.4(6)
C18 C17 C16 120.9(6)
C19 C18 C17 128.4(7)
C19 C18 H18A 115.8
C17 C18 H18A 115.8
C18 C19 S3 129.7(5)
C18 C19 S4 113.4(5)
S3 C19 S4 116.8(4)
S4 C20 H20A 109.5
S4 C20 H20B 109.5
H20A C20 H20B 109.5
S4 C20 H20C 109.5
H20A C20 H20C 109.5
H20B C20 H20C 109.5

loop_
_geom_bond_atom_site_label_1
_geom_bond_atom_site_label_2
_geom_bond_distance
Pt1 O2 2.007(5)
Pt1 O1 2.018(4)
Pt1 S3 2.2323(17)
Pt1 S1 2.2333(18)
S1 C9 1.701(7)
S2 C9 1.749(7)
S2 C10 1.794(7)
S3 C19 1.696(7)
S4 C19 1.759(7)
S4 C20 1.796(7)
O1 C7 1.273(8)
O2 C17 1.270(8)
C1 C6 1.382(9)
C1 C2 1.384(9)
C1 H1A 0.9500
C2 C3 1.380(11)
C2 H2A 0.9500
C3 C4 1.362(10)
C3 H3A 0.9500
C4 C5 1.365(9)
C4 H4A 0.9500
C5 C6 1.401(9)
C5 H5A 0.9500
C6 C7 1.490(9)
C7 C8 1.397(9)
C8 C9 1.382(9)
C8 H8A 0.9500
C10 H10A 0.9800
C10 H10B 0.9800
C10 H10C 0.9800
C11 C16 1.375(9)
C11 C12 1.392(10)
C11 H11A 0.9500
C12 C13 1.373(11)
C12 H12A 0.9500
C13 C14 1.388(10)
C13 H13A 0.9500
C14 C15 1.380(10)
C14 H14A 0.9500
C15 C16 1.386(10)
C15 H15A 0.9500
C16 C17 1.494(9)
C17 C18 1.404(9)
C18 C19 1.384(9)
C18 H18A 0.9500
C20 H20A 0.9800
C20 H20B 0.9800
C20 H20C 0.9800
